data_7701196
loop_
_publ_author_name
'Kurtz, Daniel A.'
'Dhakal, Badrinath'
'McDonald, Lauren T.'
'Nichol, Gary S.'
'Felton, Greg A. N.'

_publ_section_title
;
 Inter-ligand intramolecular through-space anisotropic shielding in a
 series of manganese carbonyl phosphorous compounds.
;
_journal_issue 39
_journal_name_full 'Dalton transactions (Cambridge, England : 2003)'
_journal_page_first 14926
_journal_page_last 14935
_journal_paper_doi 10.1039/c9dt03100f
_journal_volume 48
_journal_year 2019
_chemical_formula_moiety 'C39 H39 Mn N2 O3 P, C F3 O3 S'
_chemical_formula_sum 'C40 H39 F3 Mn N2 O6 P S'
_chemical_formula_weight 818.70
_space_group_crystal_system monoclinic
_space_group_IT_number 15
_space_group_name_Hall '-C 2yc'
_space_group_name_H-M_alt 'C 1 2/c 1'
_symmetry_space_group_name_Hall '-C 2yc'
_symmetry_space_group_name_H-M 'C 1 2/c 1'
_atom_sites_solution_hydrogens geom
_atom_sites_solution_primary direct
_audit_creation_date 2014-09-17
_audit_creation_method
;
Olex2 1.2-beta
(compiled 2014.08.28 svn.r2986 for OlexSys, GUI svn.r4874)
;
_audit_update_record
;
2019-06-03 deposited with the CCDC.    2019-09-19 downloaded from the CCDC.
;
_cell_angle_alpha 90
_cell_angle_beta 99.524(3)
_cell_angle_gamma 90
_cell_formula_units_Z 8
_cell_length_a 37.1455(10)
_cell_length_b 10.5546(3)
_cell_length_c 20.3195(5)
_cell_measurement_reflns_used 15745
_cell_measurement_temperature 120.0
_cell_measurement_theta_max 30.0310
_cell_measurement_theta_min 3.3700
_cell_volume 7856.6(4)
_computing_cell_refinement
;
CrysAlisPro, Agilent Technologies,
Version 1.171.37.33 (release 27-03-2014 CrysAlis171 .NET)
(compiled Mar 27 2014,17:12:48)
;
_computing_data_collection
;
CrysAlisPro, Agilent Technologies,
Version 1.171.37.33 (release 27-03-2014 CrysAlis171 .NET)
(compiled Mar 27 2014,17:12:48)
;
_computing_data_reduction
;
CrysAlisPro, Agilent Technologies,
Version 1.171.37.33 (release 27-03-2014 CrysAlis171 .NET)
(compiled Mar 27 2014,17:12:48)
;
_computing_molecular_graphics 'Olex2 (Dolomanov et al., 2009)'
_computing_publication_material 'Olex2 (Dolomanov et al., 2009)'
_computing_structure_refinement 'ShelXL (Sheldrick, 2008)'
_computing_structure_solution 'ShelXT (Sheldrick, 2008)'
_diffrn_ambient_environment N~2~
_diffrn_ambient_temperature 120.0
_diffrn_detector 'CCD plate'
_diffrn_detector_area_resol_mean 5.1574
_diffrn_detector_type Atlas
_diffrn_measured_fraction_theta_full 0.998
_diffrn_measured_fraction_theta_max 0.998
_diffrn_measurement_details
;
#__ type_ start__ end____ width___ exp.time_
  1 omega  -20.00   27.00   1.0000   15.0000
omega____ theta____ kappa____ phi______ frames
    -      -13.2412  -99.0000 -180.0000 47

#__ type_ start__ end____ width___ exp.time_
  2 omega  -92.00   24.00   1.0000   15.0000
omega____ theta____ kappa____ phi______ frames
    -      -13.2412  -19.0000  -30.0000 116

#__ type_ start__ end____ width___ exp.time_
  3 omega  -86.00    9.00   1.0000   15.0000
omega____ theta____ kappa____ phi______ frames
    -      -13.2412  -38.0000  -90.0000 95

#__ type_ start__ end____ width___ exp.time_
  4 omega  -45.00   61.00   1.0000   15.0000
omega____ theta____ kappa____ phi______ frames
    -      -13.2412   77.0000 -120.0000 106

#__ type_ start__ end____ width___ exp.time_
  5 omega  -20.00   54.00   1.0000   15.0000
omega____ theta____ kappa____ phi______ frames
    -       14.3350  -99.0000 -150.0000 74

#__ type_ start__ end____ width___ exp.time_
  6 omega   35.00  101.00   1.0000   15.0000
omega____ theta____ kappa____ phi______ frames
    -       14.3350  178.0000 -150.0000 66

#__ type_ start__ end____ width___ exp.time_
  7 omega  -86.00    9.00   1.0000   15.0000
omega____ theta____ kappa____ phi______ frames
    -      -13.2412  -38.0000   90.0000 95

#__ type_ start__ end____ width___ exp.time_
  8 omega  -36.00   59.00   1.0000   15.0000
omega____ theta____ kappa____ phi______ frames
    -      -13.2412   38.0000   30.0000 95

#__ type_ start__ end____ width___ exp.time_
  9 omega  -56.00  -11.00   1.0000   15.0000
omega____ theta____ kappa____ phi______ frames
    -       14.3350  -57.0000   60.0000 45
;
_diffrn_measurement_device 'four-circle diffractometer'
_diffrn_measurement_device_type 'Agilent Technologies SuperNova'
_diffrn_measurement_method '\w scans'
_diffrn_orient_matrix_UB_11 -0.0074404000
_diffrn_orient_matrix_UB_12 -0.0210079000
_diffrn_orient_matrix_UB_13 -0.0325675000
_diffrn_orient_matrix_UB_21 0.0170548000
_diffrn_orient_matrix_UB_22 0.0105682000
_diffrn_orient_matrix_UB_23 -0.0104268000
_diffrn_orient_matrix_UB_31 0.0053466000
_diffrn_orient_matrix_UB_32 -0.0629590000
_diffrn_orient_matrix_UB_33 0.0091374000
_diffrn_radiation_monochromator mirror
_diffrn_radiation_probe x-ray
_diffrn_radiation_type MoK\a
_diffrn_radiation_wavelength 0.71073
_diffrn_reflns_av_R_equivalents 0.0666
_diffrn_reflns_av_unetI/netI 0.0354
_diffrn_reflns_Laue_measured_fraction_full 0.998
_diffrn_reflns_Laue_measured_fraction_max 0.998
_diffrn_reflns_limit_h_max 46
_diffrn_reflns_limit_h_min -46
_diffrn_reflns_limit_k_max 13
_diffrn_reflns_limit_k_min -13
_diffrn_reflns_limit_l_max 25
_diffrn_reflns_limit_l_min -25
_diffrn_reflns_number 69991
_diffrn_reflns_point_group_measured_fraction_full 0.998
_diffrn_reflns_point_group_measured_fraction_max 0.998
_diffrn_reflns_theta_full 25.242
_diffrn_reflns_theta_max 26.371
_diffrn_reflns_theta_min 2.846
_diffrn_source 'SuperNova (Mo) X-ray Source'
_diffrn_standards_number 0
_exptl_absorpt_coefficient_mu 0.492
_exptl_absorpt_correction_T_max 0.829
_exptl_absorpt_correction_T_min 0.589
_exptl_absorpt_correction_type gaussian
_exptl_absorpt_process_details
;
CrysAlisPro, Agilent Technologies,
Version 1.171.37.33 (release 27-03-2014 CrysAlis171 .NET)
(compiled Mar 27 2014,17:12:48)
Numerical absorption correction based on gaussian integration over
            a multifaceted crystal model
Empirical absorption correction using spherical harmonics,
 implemented in SCALE3 ABSPACK scaling algorithm.
;
_exptl_crystal_colour 'light yellow'
_exptl_crystal_colour_modifier light
_exptl_crystal_colour_primary yellow
_exptl_crystal_density_diffrn 1.384
_exptl_crystal_description block
_exptl_crystal_F_000 3392
_exptl_crystal_recrystallization_method
'The material was recrystallised from a mixture of pentane and acetone by vapour diffusion'
_exptl_crystal_size_max 0.256
_exptl_crystal_size_mid 0.125
_exptl_crystal_size_min 0.0809
_refine_diff_density_max 0.426
_refine_diff_density_min -0.348
_refine_diff_density_rms 0.058
_refine_ls_extinction_method none
_refine_ls_goodness_of_fit_ref 1.052
_refine_ls_hydrogen_treatment constr
_refine_ls_matrix_type full
_refine_ls_number_parameters 597
_refine_ls_number_reflns 8027
_refine_ls_number_restraints 48
_refine_ls_restrained_S_all 1.054
_refine_ls_R_factor_all 0.0566
_refine_ls_R_factor_gt 0.0437
_refine_ls_shift/su_max 0.002
_refine_ls_shift/su_mean 0.000
_refine_ls_structure_factor_coef Fsqd
_refine_ls_weighting_details 'w=1/[\s^2^(Fo^2^)+(0.0387P)^2^+16.4268P] where P=(Fo^2^+2Fc^2^)/3'
_refine_ls_weighting_scheme calc
_refine_ls_wR_factor_gt 0.1004
_refine_ls_wR_factor_ref 0.1069
_reflns_Friedel_coverage 0.000
_reflns_number_gt 6611
_reflns_number_total 8027
_reflns_threshold_expression 'I > 2\s(I)'
_cod_data_source_file c9dt03100f2.cif
_cod_data_source_block ex4012
_cod_depositor_comments 'Adding full bibliography for 7701195--7701196.cif.'
_cod_database_code 7701196
_shelxl_version_number 2014/6
_chemical_oxdiff_formula 'C40 H39 F3 Mn N2 O6 P S'
_chemical_oxdiff_usercomment '@ 120 K sample 5'
_shelx_space_group_comment
;
The symmetry employed for this shelxl refinement is uniquely defined
by the following loop, which should always be used as a source of
symmetry information in preference to the above space-group names.
They are only intended as comments.
;
_reflns_odcompleteness_completeness 99.79
_reflns_odcompleteness_iscentric 1
_reflns_odcompleteness_theta 26.32
_olex2_refinement_description
;
1. Fixed Uiso
 At 1.2 times of:
  All C(H) groups
 At 1.5 times of:
  All C(H,H,H) groups
2. Rigid body (RIGU) restrains
 C11', C15', C14', C13', C3
 with sigma for 1-2 distances of 0.004 and sigma for 1-3 distances of 0.004
3. Same fragment restrains
{C15, C16, C17, C18}
as
{C11, C12, C13, C14}
{C15, C16, C17, C18}
as
{C11', C13', C14', C15'}
4. Others
 Sof(S004)=Sof(F1')=Sof(F2')=Sof(F3')=Sof(O4')=Sof(O5')=Sof(O6')=1-FVAR(1)
 Sof(S1)=Sof(F1)=Sof(F2)=Sof(F3)=Sof(O4)=Sof(O5)=Sof(O6)=FVAR(1)
 Sof(C11')=Sof(C13')=Sof(H13D)=Sof(H13E)=Sof(H13F)=Sof(C14')=Sof(H14D)=
 Sof(H14E)=Sof(H14F)=Sof(C15')=Sof(H15A)=Sof(H15B)=Sof(H15C)=1-FVAR(2)
 Sof(C11)=Sof(C12)=Sof(H12A)=Sof(H12B)=Sof(H12C)=Sof(C13)=Sof(H13A)=Sof(H13B)=
 Sof(H13C)=Sof(C14)=Sof(H14A)=Sof(H14B)=Sof(H14C)=FVAR(2)
5.a Aromatic/amide H refined with riding coordinates:
 C1(H1), C2(H2), C4(H4), C7(H7), C9(H9), C10(H10), C23(H23), C24(H24),
 C25(H25), C26(H26), C27(H27), C29(H29), C30(H30), C31(H31), C32(H32), C33(H33),
  C35(H35), C36(H36), C37(H37), C38(H38), C39(H39)
5.b Idealised Me refined as rotating group:
 C12(H12A,H12B,H12C), C13(H13A,H13B,H13C), C14(H14A,H14B,H14C), C13'(H13D,H13E,
 H13F), C14'(H14D,H14E,H14F), C15'(H15A,H15B,H15C), C16(H16A,H16B,H16C),
 C17(H17A,H17B,H17C), C18(H18A,H18B,H18C)
;
_olex2_diffrn_ambient_temperature_device 'Oxford Cryosystems Cryostream 700+'
_olex2_exptl_crystal_mounting_method 'The crystal was mounted on a MITIGEN holder in Paratone oil'
_olex2_submission_original_sample_id 'sample 5'
_olex2_submission_special_instructions 'No special instructions were received'

loop_
_space_group_symop_operation_xyz
'x, y, z'
'-x, y, -z+1/2'
'x+1/2, y+1/2, z'
'-x+1/2, y+1/2, -z+1/2'
'-x, -y, -z'
'x, -y, z-1/2'
'-x+1/2, -y+1/2, -z'
'x+1/2, -y+1/2, z-1/2'

loop_
_atom_site_label
_atom_site_type_symbol
_atom_site_fract_x
_atom_site_fract_y
_atom_site_fract_z
_atom_site_U_iso_or_equiv
_atom_site_adp_type
_atom_site_occupancy
_atom_site_site_symmetry_order
_atom_site_calc_flag
_atom_site_refinement_flags_posn
_atom_site_refinement_flags_occupancy
_atom_site_disorder_assembly
_atom_site_disorder_group
Mn1 Mn 0.35631(2) 0.13999(3) 0.59943(2) 0.01856(10) Uani 1 1 d . . . .
P1 P 0.30877(2) 0.19692(6) 0.65926(3) 0.02169(14) Uani 1 1 d . . . .
O1 O 0.41425(5) 0.06782(16) 0.52146(8) 0.0293(4) Uani 1 1 d . . . .
O2 O 0.33103(5) -0.12589(18) 0.59733(11) 0.0453(5) Uani 1 1 d . . . .
O3 O 0.31060(5) 0.19014(17) 0.46881(8) 0.0315(4) Uani 1 1 d . . . .
N1 N 0.37793(5) 0.31797(17) 0.60564(9) 0.0193(4) Uani 1 1 d . . . .
N2 N 0.39275(5) 0.12841(18) 0.68662(9) 0.0209(4) Uani 1 1 d . . . .
C1 C 0.37000(7) 0.4110(2) 0.56040(11) 0.0267(5) Uani 1 1 d . . . .
H1 H 0.3502 0.3991 0.5248 0.032 Uiso 1 1 calc R . . .
C2 C 0.38920(8) 0.5226(2) 0.56325(13) 0.0371(7) Uani 1 1 d . . . .
H2 H 0.3827 0.5849 0.5296 0.045 Uiso 1 1 calc R . . .
C3 C 0.41810(8) 0.5456(2) 0.61472(14) 0.0407(7) Uani 1 1 d . . . .
C4 C 0.42517(7) 0.4514(2) 0.66318(12) 0.0278(5) Uani 1 1 d . . . .
H4 H 0.4438 0.4642 0.7007 0.033 Uiso 1 1 calc R . . .
C5 C 0.40553(6) 0.3397(2) 0.65735(10) 0.0197(4) Uani 1 1 d . . . .
C6 C 0.41280(6) 0.2336(2) 0.70449(10) 0.0205(5) Uani 1 1 d . . . .
C7 C 0.43878(6) 0.2392(2) 0.76234(11) 0.0237(5) Uani 1 1 d . . . .
H7 H 0.4517 0.3158 0.7740 0.028 Uiso 1 1 calc R . . .
C8 C 0.44591(6) 0.1333(3) 0.80317(11) 0.0296(6) Uani 1 1 d . . . .
C9 C 0.42522(6) 0.0254(3) 0.78352(12) 0.0332(6) Uani 1 1 d . . . .
H9 H 0.4290 -0.0495 0.8097 0.040 Uiso 1 1 calc R . . .
C10 C 0.39935(6) 0.0265(2) 0.72655(12) 0.0280(5) Uani 1 1 d . . . .
H10 H 0.3855 -0.0483 0.7149 0.034 Uiso 1 1 calc R . . .
C11 C 0.44647(16) 0.6604(4) 0.6082(3) 0.0323(13) Uani 0.607(6) 1 d . P A 1
C12 C 0.4218(3) 0.7787(11) 0.5946(6) 0.062(4) Uani 0.607(6) 1 d . P A 1
H12A H 0.4065 0.7710 0.5507 0.094 Uiso 0.607(6) 1 calc GR P A 1
H12B H 0.4371 0.8546 0.5956 0.094 Uiso 0.607(6) 1 calc GR P A 1
H12C H 0.4063 0.7855 0.6290 0.094 Uiso 0.607(6) 1 calc GR P A 1
C13 C 0.47278(15) 0.6773(5) 0.6734(3) 0.0558(19) Uani 0.607(6) 1 d . P A 1
H13A H 0.4589 0.6858 0.7102 0.084 Uiso 0.607(6) 1 calc GR P A 1
H13B H 0.4875 0.7536 0.6708 0.084 Uiso 0.607(6) 1 calc GR P A 1
H13C H 0.4889 0.6033 0.6811 0.084 Uiso 0.607(6) 1 calc GR P A 1
C14 C 0.46902(14) 0.6382(5) 0.5523(3) 0.0519(16) Uani 0.607(6) 1 d . P A 1
H14A H 0.4833 0.5601 0.5613 0.078 Uiso 0.607(6) 1 calc GR P A 1
H14B H 0.4856 0.7098 0.5504 0.078 Uiso 0.607(6) 1 calc GR P A 1
H14C H 0.4526 0.6304 0.5095 0.078 Uiso 0.607(6) 1 calc GR P A 1
C11' C 0.4342(2) 0.6682(7) 0.6300(4) 0.0221(16) Uani 0.393(6) 1 d . P A 2
C13' C 0.4190(4) 0.7713(16) 0.5792(8) 0.037(3) Uani 0.393(6) 1 d . P A 2
H13D H 0.4198 0.7410 0.5339 0.055 Uiso 0.393(6) 1 calc GR P A 2
H13E H 0.4338 0.8482 0.5878 0.055 Uiso 0.393(6) 1 calc GR P A 2
H13F H 0.3937 0.7904 0.5838 0.055 Uiso 0.393(6) 1 calc GR P A 2
C14' C 0.4364(3) 0.7211(6) 0.7007(3) 0.050(2) Uani 0.393(6) 1 d . P A 2
H14D H 0.4117 0.7303 0.7112 0.075 Uiso 0.393(6) 1 calc GR P A 2
H14E H 0.4484 0.8041 0.7035 0.075 Uiso 0.393(6) 1 calc GR P A 2
H14F H 0.4505 0.6630 0.7327 0.075 Uiso 0.393(6) 1 calc GR P A 2
C15' C 0.4722(2) 0.6394(6) 0.6151(5) 0.043(2) Uani 0.393(6) 1 d . P A 2
H15A H 0.4851 0.5846 0.6502 0.065 Uiso 0.393(6) 1 calc GR P A 2
H15B H 0.4857 0.7188 0.6137 0.065 Uiso 0.393(6) 1 calc GR P A 2
H15C H 0.4701 0.5964 0.5719 0.065 Uiso 0.393(6) 1 calc GR P A 2
C15 C 0.47458(7) 0.1331(3) 0.86641(12) 0.0412(7) Uani 1 1 d . . . .
C16 C 0.45507(10) 0.1082(5) 0.92537(14) 0.0772(14) Uani 1 1 d . . . .
H16A H 0.4400 0.1816 0.9322 0.116 Uiso 1 1 calc GR . . .
H16B H 0.4731 0.0939 0.9656 0.116 Uiso 1 1 calc GR . . .
H16C H 0.4395 0.0331 0.9163 0.116 Uiso 1 1 calc GR . . .
C17 C 0.49654(8) 0.2540(3) 0.87522(14) 0.0499(8) Uani 1 1 d . . . .
H17A H 0.5074 0.2698 0.8352 0.075 Uiso 1 1 calc GR . . .
H17B H 0.5160 0.2459 0.9140 0.075 Uiso 1 1 calc GR . . .
H17C H 0.4805 0.3248 0.8822 0.075 Uiso 1 1 calc GR . . .
C18 C 0.50143(9) 0.0225(4) 0.86170(19) 0.0683(11) Uani 1 1 d . . . .
H18A H 0.4879 -0.0575 0.8561 0.102 Uiso 1 1 calc GR . . .
H18B H 0.5195 0.0191 0.9027 0.102 Uiso 1 1 calc GR . . .
H18C H 0.5139 0.0360 0.8234 0.102 Uiso 1 1 calc GR . . .
C19 C 0.39253(6) 0.0947(2) 0.55248(10) 0.0202(5) Uani 1 1 d . . . .
C20 C 0.34067(6) -0.0220(2) 0.59901(12) 0.0281(5) Uani 1 1 d . . . .
C21 C 0.32721(6) 0.1706(2) 0.52064(11) 0.0219(5) Uani 1 1 d . . . .
C22 C 0.29760(6) 0.3662(2) 0.65704(10) 0.0233(5) Uani 1 1 d . . . .
C23 C 0.26342(7) 0.4083(3) 0.62511(13) 0.0336(6) Uani 1 1 d . . . .
H23 H 0.2452 0.3483 0.6079 0.040 Uiso 1 1 calc R . . .
C24 C 0.25589(7) 0.5365(3) 0.61835(14) 0.0416(7) Uani 1 1 d . . . .
H24 H 0.2325 0.5635 0.5969 0.050 Uiso 1 1 calc R . . .
C25 C 0.28194(7) 0.6256(3) 0.64240(13) 0.0353(6) Uani 1 1 d . . . .
H25 H 0.2766 0.7134 0.6372 0.042 Uiso 1 1 calc R . . .
C26 C 0.31600(7) 0.5857(2) 0.67429(12) 0.0293(5) Uani 1 1 d . . . .
H26 H 0.3340 0.6465 0.6913 0.035 Uiso 1 1 calc R . . .
C27 C 0.32381(6) 0.4575(2) 0.68147(11) 0.0253(5) Uani 1 1 d . . . .
H27 H 0.3472 0.4312 0.7032 0.030 Uiso 1 1 calc R . . .
C28 C 0.32051(6) 0.1467(2) 0.74662(11) 0.0249(5) Uani 1 1 d . . . .
C29 C 0.33710(6) 0.2255(3) 0.79734(11) 0.0298(5) Uani 1 1 d . . . .
H29 H 0.3397 0.3134 0.7891 0.036 Uiso 1 1 calc R . . .
C30 C 0.34992(7) 0.1758(3) 0.86065(12) 0.0368(6) Uani 1 1 d . . . .
H30 H 0.3613 0.2300 0.8952 0.044 Uiso 1 1 calc R . . .
C31 C 0.34611(7) 0.0483(3) 0.87325(13) 0.0395(7) Uani 1 1 d . . . .
H31 H 0.3550 0.0150 0.9163 0.047 Uiso 1 1 calc R . . .
C32 C 0.32932(7) -0.0311(3) 0.82316(13) 0.0375(6) Uani 1 1 d . . . .
H32 H 0.3265 -0.1186 0.8319 0.045 Uiso 1 1 calc R . . .
C33 C 0.31668(7) 0.0177(3) 0.76026(12) 0.0311(6) Uani 1 1 d . . . .
H33 H 0.3053 -0.0371 0.7259 0.037 Uiso 1 1 calc R . . .
C34 C 0.26432(6) 0.1200(2) 0.63425(11) 0.0248(5) Uani 1 1 d . . . .
C35 C 0.25515(6) 0.0551(2) 0.57431(12) 0.0301(5) Uani 1 1 d . . . .
H35 H 0.2723 0.0498 0.5445 0.036 Uiso 1 1 calc R . . .
C36 C 0.22102(7) -0.0023(3) 0.55756(13) 0.0337(6) Uani 1 1 d . . . .
H36 H 0.2152 -0.0477 0.5168 0.040 Uiso 1 1 calc R . . .
C37 C 0.19569(7) 0.0067(3) 0.60004(12) 0.0332(6) Uani 1 1 d . . . .
H37 H 0.1724 -0.0321 0.5885 0.040 Uiso 1 1 calc R . . .
C38 C 0.20439(7) 0.0727(3) 0.65964(12) 0.0343(6) Uani 1 1 d . . . .
H38 H 0.1869 0.0800 0.6886 0.041 Uiso 1 1 calc R . . .
C39 C 0.23839(6) 0.1280(3) 0.67700(12) 0.0300(6) Uani 1 1 d . . . .
H39 H 0.2442 0.1717 0.7183 0.036 Uiso 1 1 calc R . . .
S1 S 0.40837(3) 0.52384(13) 0.85339(6) 0.0236(4) Uani 0.518(2) 1 d . P B 1
S004 S 0.40910(3) 0.59703(13) 0.82216(7) 0.0241(4) Uani 0.482(2) 1 d . P B 2
F1 F 0.42799(12) 0.7628(3) 0.8690(2) 0.0528(11) Uani 0.518(2) 1 d . P B 1
F1' F 0.44103(11) 0.7582(4) 0.9120(2) 0.0471(10) Uani 0.482(2) 1 d . P B 2
F2 F 0.3852(4) 0.7100(15) 0.9237(11) 0.054(4) Uani 0.518(2) 1 d . P B 1
F2' F 0.3829(4) 0.7107(15) 0.9156(12) 0.043(3) Uani 0.482(2) 1 d . P B 2
F3 F 0.43650(9) 0.6564(4) 0.95981(16) 0.0379(8) Uani 0.518(2) 1 d . P B 1
F3' F 0.43004(13) 0.5769(5) 0.95121(19) 0.0563(11) Uani 0.482(2) 1 d . P B 2
O4 O 0.38114(13) 0.5565(6) 0.7971(2) 0.0491(14) Uani 0.518(2) 1 d . P B 1
O4' O 0.39584(12) 0.7043(4) 0.7815(2) 0.0442(11) Uani 0.482(2) 1 d . P B 2
O5 O 0.39626(10) 0.4354(3) 0.89931(18) 0.0396(9) Uani 0.518(2) 1 d . P B 1
O5' O 0.38287(14) 0.5000(5) 0.8264(3) 0.0446(13) Uani 0.482(2) 1 d . P B 2
O6 O 0.44421(12) 0.5015(4) 0.8385(2) 0.0281(9) Uani 0.518(2) 1 d . P B 1
O6' O 0.44491(13) 0.5522(5) 0.8144(2) 0.0308(10) Uani 0.482(2) 1 d . P B 2
C40 C 0.41544(7) 0.6674(2) 0.90388(13) 0.0314(6) Uani 1 1 d . . . .

loop_
_atom_site_aniso_label
_atom_site_aniso_U_11
_atom_site_aniso_U_22
_atom_site_aniso_U_33
_atom_site_aniso_U_23
_atom_site_aniso_U_13
_atom_site_aniso_U_12
Mn1 0.01417(17) 0.02331(19) 0.01801(17) 0.00126(13) 0.00212(12) -0.00003(13)
P1 0.0145(3) 0.0337(3) 0.0167(3) 0.0017(2) 0.0022(2) -0.0005(2)
O1 0.0285(9) 0.0325(9) 0.0287(9) 0.0012(7) 0.0100(7) 0.0072(7)
O2 0.0341(11) 0.0326(11) 0.0666(14) 0.0109(9) 0.0010(9) -0.0128(9)
O3 0.0270(9) 0.0412(10) 0.0230(9) 0.0014(7) -0.0051(7) -0.0043(8)
N1 0.0169(9) 0.0238(10) 0.0171(9) -0.0015(7) 0.0023(7) 0.0050(7)
N2 0.0159(9) 0.0280(10) 0.0191(9) 0.0032(8) 0.0038(7) 0.0015(8)
C1 0.0273(13) 0.0266(12) 0.0230(11) -0.0019(10) -0.0051(9) 0.0075(10)
C2 0.0484(17) 0.0175(12) 0.0373(14) 0.0045(11) -0.0170(12) 0.0054(11)
C3 0.0494(17) 0.0160(12) 0.0470(16) 0.0004(11) -0.0203(13) 0.0032(11)
C4 0.0291(13) 0.0200(12) 0.0293(12) -0.0063(10) -0.0102(10) 0.0087(10)
C5 0.0160(10) 0.0236(11) 0.0189(10) -0.0038(9) 0.0015(8) 0.0067(9)
C6 0.0124(10) 0.0304(12) 0.0196(10) -0.0006(9) 0.0052(8) 0.0045(9)
C7 0.0156(11) 0.0364(13) 0.0193(11) 0.0025(10) 0.0036(8) -0.0001(9)
C8 0.0156(11) 0.0511(16) 0.0223(11) 0.0123(11) 0.0037(9) -0.0016(11)
C9 0.0225(12) 0.0452(16) 0.0313(13) 0.0211(12) 0.0024(10) -0.0036(11)
C10 0.0199(12) 0.0364(14) 0.0278(12) 0.0105(11) 0.0044(9) -0.0024(10)
C11 0.024(3) 0.014(2) 0.052(4) 0.007(2) -0.012(2) -0.005(2)
C12 0.073(6) 0.020(4) 0.081(7) 0.007(4) -0.027(5) 0.003(3)
C13 0.054(3) 0.026(3) 0.075(4) 0.011(3) -0.028(3) -0.014(2)
C14 0.035(3) 0.043(3) 0.078(4) 0.019(3) 0.011(3) -0.011(2)
C11' 0.018(4) 0.015(3) 0.035(4) 0.004(2) 0.008(3) 0.001(2)
C13' 0.035(6) 0.023(5) 0.055(6) 0.018(4) 0.018(5) 0.004(4)
C14' 0.086(6) 0.022(4) 0.043(4) -0.006(3) 0.013(3) -0.022(4)
C15' 0.028(4) 0.020(3) 0.082(7) -0.005(4) 0.008(3) -0.014(3)
C15 0.0231(13) 0.071(2) 0.0268(13) 0.0210(13) -0.0035(10) -0.0119(13)
C16 0.056(2) 0.152(4) 0.0214(14) 0.0210(19) -0.0009(14) -0.038(2)
C17 0.0354(16) 0.075(2) 0.0327(15) 0.0133(15) -0.0131(12) -0.0142(15)
C18 0.0389(19) 0.078(3) 0.076(2) 0.024(2) -0.0260(17) 0.0023(17)
C19 0.0216(12) 0.0183(11) 0.0191(11) 0.0008(9) -0.0012(9) -0.0003(9)
C20 0.0181(12) 0.0371(15) 0.0283(12) 0.0076(11) 0.0017(9) -0.0005(10)
C21 0.0167(11) 0.0242(12) 0.0257(12) -0.0040(9) 0.0062(9) -0.0029(9)
C22 0.0188(11) 0.0354(13) 0.0169(10) 0.0024(9) 0.0062(8) 0.0029(10)
C23 0.0216(13) 0.0430(15) 0.0350(14) 0.0138(12) 0.0011(10) -0.0005(11)
C24 0.0225(13) 0.0545(18) 0.0465(16) 0.0210(14) 0.0016(11) 0.0077(12)
C25 0.0315(14) 0.0384(15) 0.0371(14) 0.0113(12) 0.0090(11) 0.0095(12)
C26 0.0284(13) 0.0349(14) 0.0253(12) -0.0025(10) 0.0064(10) 0.0029(11)
C27 0.0210(12) 0.0360(13) 0.0188(11) -0.0019(10) 0.0028(9) 0.0067(10)
C28 0.0155(11) 0.0411(14) 0.0184(11) 0.0033(10) 0.0041(8) 0.0011(10)
C29 0.0245(12) 0.0433(15) 0.0219(12) 0.0013(10) 0.0042(9) 0.0024(11)
C30 0.0303(14) 0.0568(18) 0.0216(12) 0.0017(12) -0.0007(10) -0.0034(12)
C31 0.0279(14) 0.065(2) 0.0251(13) 0.0177(13) 0.0018(10) -0.0045(13)
C32 0.0302(14) 0.0494(17) 0.0335(14) 0.0170(12) 0.0067(11) -0.0066(12)
C33 0.0248(13) 0.0414(15) 0.0269(12) 0.0057(11) 0.0039(10) -0.0051(11)
C34 0.0152(11) 0.0361(14) 0.0228(11) 0.0056(10) 0.0021(9) -0.0016(9)
C35 0.0187(12) 0.0433(15) 0.0280(12) 0.0017(11) 0.0031(9) -0.0021(10)
C36 0.0242(13) 0.0430(15) 0.0322(13) 0.0024(11) -0.0001(10) -0.0080(11)
C37 0.0193(12) 0.0450(16) 0.0338(14) 0.0131(12) 0.0001(10) -0.0065(11)
C38 0.0211(12) 0.0535(17) 0.0296(13) 0.0153(12) 0.0074(10) -0.0007(11)
C39 0.0208(12) 0.0477(16) 0.0219(11) 0.0064(11) 0.0043(9) -0.0010(11)
S1 0.0197(7) 0.0280(8) 0.0229(6) -0.0061(6) 0.0033(5) -0.0009(5)
S004 0.0216(7) 0.0214(8) 0.0287(7) -0.0056(6) 0.0023(5) -0.0017(5)
F1 0.089(3) 0.0174(15) 0.061(3) 0.0043(17) 0.039(2) -0.0036(17)
F1' 0.047(2) 0.047(2) 0.049(2) -0.026(2) 0.0141(19) -0.0213(18)
F2 0.060(7) 0.056(6) 0.053(6) -0.019(4) 0.033(5) -0.009(5)
F2' 0.037(4) 0.048(6) 0.048(5) -0.011(3) 0.016(3) 0.025(4)
F3 0.0384(18) 0.038(2) 0.0345(17) -0.0132(16) -0.0024(13) -0.0035(15)
F3' 0.075(3) 0.065(3) 0.029(2) 0.010(2) 0.0080(18) 0.006(3)
O4 0.028(2) 0.082(4) 0.033(3) -0.013(2) -0.009(2) 0.012(3)
O4' 0.052(3) 0.037(2) 0.040(2) 0.0029(18) -0.0048(19) 0.0098(19)
O5 0.049(2) 0.032(2) 0.040(2) -0.0102(16) 0.0173(17) -0.0172(17)
O5' 0.024(3) 0.036(3) 0.070(4) -0.019(2) -0.005(3) -0.008(2)
O6 0.0237(19) 0.028(2) 0.033(2) -0.0054(17) 0.0078(17) 0.0008(18)
O6' 0.027(2) 0.034(3) 0.032(3) -0.0125(19) 0.0071(19) -0.001(2)
C40 0.0358(15) 0.0289(14) 0.0322(13) -0.0040(11) 0.0134(11) -0.0036(11)

loop_
_atom_type_symbol
_atom_type_description
_atom_type_scat_dispersion_real
_atom_type_scat_dispersion_imag
_atom_type_scat_source
C C 0.0033 0.0016 'International Tables Vol C Tables 4.2.6.8 and 6.1.1.4'
H H 0.0000 0.0000 'International Tables Vol C Tables 4.2.6.8 and 6.1.1.4'
F F 0.0171 0.0103 'International Tables Vol C Tables 4.2.6.8 and 6.1.1.4'
Mn Mn 0.3368 0.7283 'International Tables Vol C Tables 4.2.6.8 and 6.1.1.4'
N N 0.0061 0.0033 'International Tables Vol C Tables 4.2.6.8 and 6.1.1.4'
O O 0.0106 0.0060 'International Tables Vol C Tables 4.2.6.8 and 6.1.1.4'
P P 0.1023 0.0942 'International Tables Vol C Tables 4.2.6.8 and 6.1.1.4'
S S 0.1246 0.1234 'International Tables Vol C Tables 4.2.6.8 and 6.1.1.4'

loop_
_exptl_crystal_face_index_h
_exptl_crystal_face_index_k
_exptl_crystal_face_index_l
_exptl_crystal_face_perp_dist
_exptl_oxdiff_crystal_face_indexfrac_h
_exptl_oxdiff_crystal_face_indexfrac_k
_exptl_oxdiff_crystal_face_indexfrac_l
_exptl_oxdiff_crystal_face_x
_exptl_oxdiff_crystal_face_y
_exptl_oxdiff_crystal_face_z
-1 -14 8 0.1256 -0.8028 -14.2752 8.0143 0.0449 -0.2481 0.9677
0 14 -8 0.1216 -0.1897 14.2815 -7.8952 -0.0415 0.2300 -0.9723
11 -13 -11 0.0960 11.2716 -13.4987 -11.2460 0.5660 0.1668 0.8074
-1 2 28 0.0313 -1.0494 2.4477 27.9589 -0.9542 -0.2836 0.0958
0 -1 -28 0.0418 -0.1082 -1.1215 -28.1630 0.9416 0.2800 -0.1873
5 0 1 0.0644 4.9994 -0.0000 1.0002 -0.0698 0.0748 0.0359
-1 0 0 0.0469 -1.0000 0.0000 -0.0000 0.0074 -0.0171 -0.0053
5 0 -1 0.0685 5.0001 -0.0000 -0.9998 -0.0046 0.0957 0.0176

loop_
_geom_angle_atom_site_label_1
_geom_angle_atom_site_label_2
_geom_angle_atom_site_label_3
_geom_angle
N1 Mn1 P1 93.08(5)
N1 Mn1 N2 78.71(7)
N2 Mn1 P1 90.75(5)
C19 Mn1 P1 179.20(7)
C19 Mn1 N1 87.54(8)
C19 Mn1 N2 89.87(8)
C20 Mn1 P1 88.63(8)
C20 Mn1 N1 174.95(9)
C20 Mn1 N2 96.53(9)
C20 Mn1 C19 90.80(10)
C20 Mn1 C21 91.18(10)
C21 Mn1 P1 91.25(7)
C21 Mn1 N1 93.53(9)
C21 Mn1 N2 172.08(9)
C21 Mn1 C19 88.20(9)
C22 P1 Mn1 114.67(7)
C22 P1 C28 108.79(11)
C22 P1 C34 103.57(11)
C28 P1 Mn1 110.09(7)
C34 P1 Mn1 117.16(8)
C34 P1 C28 101.49(10)
C1 N1 Mn1 126.26(15)
C1 N1 C5 117.2(2)
C5 N1 Mn1 116.24(14)
C6 N2 Mn1 116.06(14)
C10 N2 Mn1 126.72(16)
C10 N2 C6 117.20(19)
N1 C1 H1 118.5
N1 C1 C2 123.0(2)
C2 C1 H1 118.5
C1 C2 H2 119.6
C1 C2 C3 120.8(2)
C3 C2 H2 119.6
C2 C3 C4 116.0(2)
C2 C3 C11 119.9(3)
C2 C3 C11' 124.2(4)
C4 C3 C11 122.7(3)
C4 C3 C11' 117.8(4)
C3 C4 H4 119.6
C5 C4 C3 120.9(2)
C5 C4 H4 119.6
N1 C5 C4 122.0(2)
N1 C5 C6 114.08(19)
C4 C5 C6 123.88(19)
N2 C6 C5 114.65(18)
N2 C6 C7 122.4(2)
C7 C6 C5 123.0(2)
C6 C7 H7 119.8
C8 C7 C6 120.4(2)
C8 C7 H7 119.8
C7 C8 C9 116.4(2)
C7 C8 C15 122.7(2)
C9 C8 C15 120.9(2)
C8 C9 H9 119.7
C10 C9 C8 120.6(2)
C10 C9 H9 119.7
N2 C10 C9 123.1(2)
N2 C10 H10 118.5
C9 C10 H10 118.5
C12 C11 C3 104.1(7)
C13 C11 C3 110.4(4)
C13 C11 C12 109.7(7)
C13 C11 C14 108.1(5)
C14 C11 C3 112.7(4)
C14 C11 C12 111.8(6)
C11 C12 H12A 109.5
C11 C12 H12B 109.5
C11 C12 H12C 109.5
H12A C12 H12B 109.5
H12A C12 H12C 109.5
H12B C12 H12C 109.5
C11 C13 H13A 109.5
C11 C13 H13B 109.5
C11 C13 H13C 109.5
H13A C13 H13B 109.5
H13A C13 H13C 109.5
H13B C13 H13C 109.5
C11 C14 H14A 109.5
C11 C14 H14B 109.5
C11 C14 H14C 109.5
H14A C14 H14B 109.5
H14A C14 H14C 109.5
H14B C14 H14C 109.5
C3 C11' C13' 113.4(9)
C3 C11' C14' 119.1(6)
C3 C11' C15' 98.3(5)
C14' C11' C13' 109.1(9)
C15' C11' C13' 104.9(8)
C15' C11' C14' 110.6(7)
C11' C13' H13D 109.5
C11' C13' H13E 109.5
C11' C13' H13F 109.5
H13D C13' H13E 109.5
H13D C13' H13F 109.5
H13E C13' H13F 109.5
C11' C14' H14D 109.5
C11' C14' H14E 109.5
C11' C14' H14F 109.5
H14D C14' H14E 109.5
H14D C14' H14F 109.5
H14E C14' H14F 109.5
C11' C15' H15A 109.5
C11' C15' H15B 109.5
C11' C15' H15C 109.5
H15A C15' H15B 109.5
H15A C15' H15C 109.5
H15B C15' H15C 109.5
C8 C15 C18 108.4(2)
C16 C15 C8 107.8(2)
C16 C15 C18 108.3(3)
C17 C15 C8 112.7(2)
C17 C15 C16 111.8(3)
C17 C15 C18 107.7(2)
C15 C16 H16A 109.5
C15 C16 H16B 109.5
C15 C16 H16C 109.5
H16A C16 H16B 109.5
H16A C16 H16C 109.5
H16B C16 H16C 109.5
C15 C17 H17A 109.5
C15 C17 H17B 109.5
C15 C17 H17C 109.5
H17A C17 H17B 109.5
H17A C17 H17C 109.5
H17B C17 H17C 109.5
C15 C18 H18A 109.5
C15 C18 H18B 109.5
C15 C18 H18C 109.5
H18A C18 H18B 109.5
H18A C18 H18C 109.5
H18B C18 H18C 109.5
O1 C19 Mn1 177.73(19)
O2 C20 Mn1 178.3(2)
O3 C21 Mn1 175.83(19)
C23 C22 P1 120.33(19)
C23 C22 C27 118.0(2)
C27 C22 P1 121.37(17)
C22 C23 H23 119.7
C24 C23 C22 120.6(2)
C24 C23 H23 119.7
C23 C24 H24 119.6
C25 C24 C23 120.9(2)
C25 C24 H24 119.6
C24 C25 H25 120.3
C24 C25 C26 119.4(2)
C26 C25 H25 120.3
C25 C26 H26 119.9
C27 C26 C25 120.3(2)
C27 C26 H26 119.9
C22 C27 H27 119.6
C26 C27 C22 120.9(2)
C26 C27 H27 119.6
C29 C28 P1 123.41(19)
C29 C28 C33 118.9(2)
C33 C28 P1 117.16(18)
C28 C29 H29 120.0
C28 C29 C30 120.0(2)
C30 C29 H29 120.0
C29 C30 H30 119.8
C31 C30 C29 120.4(3)
C31 C30 H30 119.8
C30 C31 H31 120.0
C30 C31 C32 120.0(2)
C32 C31 H31 120.0
C31 C32 H32 120.1
C31 C32 C33 119.7(3)
C33 C32 H32 120.1
C28 C33 H33 119.6
C32 C33 C28 120.9(2)
C32 C33 H33 119.6
C35 C34 P1 122.65(17)
C35 C34 C39 118.6(2)
C39 C34 P1 118.75(18)
C34 C35 H35 119.7
C34 C35 C36 120.6(2)
C36 C35 H35 119.7
C35 C36 H36 119.9
C37 C36 C35 120.2(2)
C37 C36 H36 119.9
C36 C37 H37 120.2
C36 C37 C38 119.7(2)
C38 C37 H37 120.2
C37 C38 H38 119.8
C39 C38 C37 120.4(2)
C39 C38 H38 119.8
C34 C39 H39 119.7
C38 C39 C34 120.6(2)
C38 C39 H39 119.7
O4 S1 O5 114.6(3)
O4 S1 C40 105.4(3)
O5 S1 C40 101.81(17)
O6 S1 O4 115.3(3)
O6 S1 O5 115.5(2)
O6 S1 C40 101.7(2)
O4' S004 O6' 115.4(3)
O4' S004 C40 100.67(19)
O5' S004 O4' 115.3(3)
O5' S004 O6' 114.9(3)
O5' S004 C40 103.1(3)
O6' S004 C40 104.7(2)
F1 C40 S1 110.6(2)
F1' C40 S004 113.0(2)
F1' C40 F2' 111.9(9)
F1' C40 F3' 102.5(3)
F2 C40 S1 113.6(9)
F2 C40 F1 106.7(8)
F2' C40 S004 108.6(10)
F2' C40 F3' 111.5(9)
F3 C40 S1 115.9(2)
F3 C40 F1 108.7(3)
F3 C40 F2 100.6(10)
F3' C40 S004 109.2(3)

loop_
_geom_bond_atom_site_label_1
_geom_bond_atom_site_label_2
_geom_bond_distance
Mn1 P1 2.3807(6)
Mn1 N1 2.0386(19)
Mn1 N2 2.0475(18)
Mn1 C19 1.836(2)
Mn1 C20 1.805(3)
Mn1 C21 1.807(2)
P1 C22 1.833(2)
P1 C28 1.835(2)
P1 C34 1.835(2)
O1 C19 1.139(3)
O2 C20 1.152(3)
O3 C21 1.148(3)
N1 C1 1.344(3)
N1 C5 1.361(3)
N2 C6 1.352(3)
N2 C10 1.346(3)
C1 H1 0.9500
C1 C2 1.373(4)
C2 H2 0.9500
C2 C3 1.391(3)
C3 C4 1.393(3)
C3 C11 1.625(6)
C3 C11' 1.438(8)
C4 H4 0.9500
C4 C5 1.381(3)
C5 C6 1.470(3)
C6 C7 1.393(3)
C7 H7 0.9500
C7 C8 1.391(3)
C8 C9 1.395(4)
C8 C15 1.528(3)
C9 H9 0.9500
C9 C10 1.377(3)
C10 H10 0.9500
C11 C12 1.546(9)
C11 C13 1.520(7)
C11 C14 1.537(8)
C12 H12A 0.9800
C12 H12B 0.9800
C12 H12C 0.9800
C13 H13A 0.9800
C13 H13B 0.9800
C13 H13C 0.9800
C14 H14A 0.9800
C14 H14B 0.9800
C14 H14C 0.9800
C11' C13' 1.541(11)
C11' C14' 1.531(9)
C11' C15' 1.521(9)
C13' H13D 0.9800
C13' H13E 0.9800
C13' H13F 0.9800
C14' H14D 0.9800
C14' H14E 0.9800
C14' H14F 0.9800
C15' H15A 0.9800
C15' H15B 0.9800
C15' H15C 0.9800
C15 C16 1.522(4)
C15 C17 1.509(4)
C15 C18 1.548(5)
C16 H16A 0.9800
C16 H16B 0.9800
C16 H16C 0.9800
C17 H17A 0.9800
C17 H17B 0.9800
C17 H17C 0.9800
C18 H18A 0.9800
C18 H18B 0.9800
C18 H18C 0.9800
C22 C23 1.399(3)
C22 C27 1.401(3)
C23 H23 0.9500
C23 C24 1.384(4)
C24 H24 0.9500
C24 C25 1.380(4)
C25 H25 0.9500
C25 C26 1.388(3)
C26 H26 0.9500
C26 C27 1.387(3)
C27 H27 0.9500
C28 C29 1.387(3)
C28 C33 1.402(4)
C29 H29 0.9500
C29 C30 1.398(3)
C30 H30 0.9500
C30 C31 1.381(4)
C31 H31 0.9500
C31 C32 1.385(4)
C32 H32 0.9500
C32 C33 1.386(3)
C33 H33 0.9500
C34 C35 1.390(3)
C34 C39 1.402(3)
C35 H35 0.9500
C35 C36 1.396(3)
C36 H36 0.9500
C36 C37 1.381(4)
C37 H37 0.9500
C37 C38 1.388(4)
C38 H38 0.9500
C38 C39 1.383(3)
C39 H39 0.9500
S1 O4 1.438(5)
S1 O5 1.443(4)
S1 O6 1.433(4)
S1 C40 1.824(3)
S004 O4' 1.439(4)
S004 O5' 1.426(5)
S004 O6' 1.445(5)
S004 C40 1.798(3)
F1 C40 1.357(4)
F1' C40 1.341(4)
F2 C40 1.334(15)
F2' C40 1.350(13)
F3 C40 1.274(4)
F3' C40 1.399(5)

loop_
_geom_hbond_atom_site_label_D
_geom_hbond_atom_site_label_H
_geom_hbond_atom_site_label_A
_geom_hbond_distance_DH
_geom_hbond_distance_HA
_geom_hbond_distance_DA
_geom_hbond_angle_DHA
C14' H14D O4' 0.98 1.66 2.412(9) 130.6
C14' H14F O6' 0.98 2.07 2.895(9) 140.6

loop_
_geom_torsion_atom_site_label_1
_geom_torsion_atom_site_label_2
_geom_torsion_atom_site_label_3
_geom_torsion_atom_site_label_4
_geom_torsion
Mn1 P1 C22 C23 114.51(18)
Mn1 P1 C22 C27 -59.54(19)
Mn1 P1 C28 C29 94.8(2)
Mn1 P1 C28 C33 -76.67(19)
Mn1 P1 C34 C35 -15.0(2)
Mn1 P1 C34 C39 165.57(16)
Mn1 N1 C1 C2 -170.7(2)
Mn1 N1 C5 C4 172.80(17)
Mn1 N1 C5 C6 -5.8(2)
Mn1 N2 C6 C5 -0.9(2)
Mn1 N2 C6 C7 -179.63(16)
Mn1 N2 C10 C9 177.93(18)
P1 C22 C23 C24 -174.5(2)
P1 C22 C27 C26 174.33(17)
P1 C28 C29 C30 -170.85(19)
P1 C28 C33 C32 171.62(19)
P1 C34 C35 C36 179.7(2)
P1 C34 C39 C38 179.2(2)
N1 C1 C2 C3 -0.8(4)
N1 C5 C6 N2 4.4(3)
N1 C5 C6 C7 -176.9(2)
N2 C6 C7 C8 2.2(3)
C1 N1 C5 C4 -1.0(3)
C1 N1 C5 C6 -179.60(19)
C1 C2 C3 C4 -2.1(4)
C1 C2 C3 C11 165.2(4)
C1 C2 C3 C11' -165.6(4)
C2 C3 C4 C5 3.4(4)
C2 C3 C11 C12 55.5(7)
C2 C3 C11 C13 173.2(4)
C2 C3 C11 C14 -65.8(5)
C2 C3 C11' C13' -5.8(10)
C2 C3 C11' C14' 124.6(6)
C2 C3 C11' C15' -116.1(5)
C3 C4 C5 N1 -1.9(4)
C3 C4 C5 C6 176.5(2)
C4 C3 C11 C12 -138.1(6)
C4 C3 C11 C13 -20.5(6)
C4 C3 C11 C14 100.6(4)
C4 C3 C11' C13' -169.0(7)
C4 C3 C11' C14' -38.6(8)
C4 C3 C11' C15' 80.6(6)
C4 C5 C6 N2 -174.2(2)
C4 C5 C6 C7 4.5(3)
C5 N1 C1 C2 2.4(3)
C5 C6 C7 C8 -176.4(2)
C6 N2 C10 C9 -0.1(3)
C6 C7 C8 C9 -1.4(3)
C6 C7 C8 C15 178.8(2)
C7 C8 C9 C10 0.0(4)
C7 C8 C15 C16 117.9(3)
C7 C8 C15 C17 -6.0(4)
C7 C8 C15 C18 -125.1(3)
C8 C9 C10 N2 0.8(4)
C9 C8 C15 C16 -61.9(4)
C9 C8 C15 C17 174.2(3)
C9 C8 C15 C18 55.1(3)
C10 N2 C6 C5 177.33(19)
C10 N2 C6 C7 -1.4(3)
C11 C3 C4 C5 -163.5(4)
C11' C3 C4 C5 168.0(4)
C15 C8 C9 C10 179.8(2)
C22 P1 C28 C29 -31.6(2)
C22 P1 C28 C33 156.90(18)
C22 P1 C34 C35 112.3(2)
C22 P1 C34 C39 -67.1(2)
C22 C23 C24 C25 0.5(4)
C23 C22 C27 C26 0.1(3)
C23 C24 C25 C26 -0.6(4)
C24 C25 C26 C27 0.4(4)
C25 C26 C27 C22 -0.2(4)
C27 C22 C23 C24 -0.3(4)
C28 P1 C22 C23 -121.74(19)
C28 P1 C22 C27 64.2(2)
C28 P1 C34 C35 -134.9(2)
C28 P1 C34 C39 45.7(2)
C28 C29 C30 C31 -0.2(4)
C29 C28 C33 C32 -0.3(4)
C29 C30 C31 C32 -0.4(4)
C30 C31 C32 C33 0.6(4)
C31 C32 C33 C28 -0.3(4)
C33 C28 C29 C30 0.5(3)
C34 P1 C22 C23 -14.4(2)
C34 P1 C22 C27 171.58(18)
C34 P1 C28 C29 -140.4(2)
C34 P1 C28 C33 48.1(2)
C34 C35 C36 C37 1.1(4)
C35 C34 C39 C38 -0.2(4)
C35 C36 C37 C38 -0.3(4)
C36 C37 C38 C39 -0.8(4)
C37 C38 C39 C34 1.1(4)
C39 C34 C35 C36 -0.8(4)
O4 S1 C40 F1 -61.6(4)
O4 S1 C40 F2 58.4(10)
O4 S1 C40 F3 174.2(3)
O4' S004 C40 F1' -64.1(3)
O4' S004 C40 F2' 60.7(9)
O4' S004 C40 F3' -177.5(3)
O5 S1 C40 F1 178.5(3)
O5 S1 C40 F2 -61.5(10)
O5 S1 C40 F3 54.3(3)
O5' S004 C40 F1' 176.6(3)
O5' S004 C40 F2' -58.7(9)
O5' S004 C40 F3' 63.1(4)
O6 S1 C40 F1 59.0(3)
O6 S1 C40 F2 179.0(10)
O6 S1 C40 F3 -65.2(3)
O6' S004 C40 F1' 56.0(4)
O6' S004 C40 F2' -179.3(9)
O6' S004 C40 F3' -57.4(3)
